data_4509592
loop_
_publ_author_name
'Mahata, Partha'
'Prabu, Manikanda'
'Natarajan, Srinivasan'

_publ_section_title
;
 Time- and Temperature-Dependent Study in the Three-Component
 Zinc-Triazolate-Oxybis(benzoate) System: Stabilization of New Topologies
;
_journal_issue 8
_journal_name_full 'Crystal Growth &amp; Design'
_journal_page_first 3683
_journal_paper_doi 10.1021/cg900397r
_journal_volume 9
_journal_year 2009
_chemical_formula_sum 'C34 H22 N9 O10.5 Zn3.5'
_chemical_formula_weight 953.40
_chemical_name_common 'Zinc Carboxylate'
_chemical_name_systematic
;
 ?
;
_space_group_IT_number 15
_symmetry_cell_setting monoclinic
_symmetry_space_group_name_Hall '-C 2yc'
_symmetry_space_group_name_H-M 'C 1 2/c 1'
_atom_sites_solution_hydrogens geom
_atom_sites_solution_primary direct
_atom_sites_solution_secondary difmap
_cell_angle_alpha 90.00
_cell_angle_beta 101.814(4)
_cell_angle_gamma 90.00
_cell_formula_units_Z 8
_cell_length_a 9.812(2)
_cell_length_b 36.015(8)
_cell_length_c 21.799(5)
_cell_measurement_reflns_used 8854
_cell_measurement_temperature 293(2)
_cell_measurement_theta_max 28.03
_cell_measurement_theta_min 1.48
_cell_volume 7540(3)
_computing_cell_refinement 'SAINT (Bruker, 2000)'
_computing_data_collection 'SMART (Bruker, 2000)'
_computing_data_reduction SAINT
_computing_molecular_graphics 'Ortep-3 for Windows (Farrugia, 1999) and CAMERON (Watkin et al., 1993)'
_computing_publication_material 'PLATON (spek, 2003)'
_computing_structure_refinement 'SHELXL-97 (Sheldrick, 1997)'
_computing_structure_solution 'SIR92 (Altomare et al., 1993)'
_diffrn_ambient_temperature 293(2)
_diffrn_measured_fraction_theta_full 0.970
_diffrn_measured_fraction_theta_max 0.970
_diffrn_measurement_device_type 'Bruker SMART CCD area detector'
_diffrn_measurement_method '\f and \w scans'
_diffrn_radiation_monochromator graphite
_diffrn_radiation_source 'fine-focus sealed tube'
_diffrn_radiation_type MoK\a
_diffrn_radiation_wavelength 0.71073
_diffrn_reflns_av_R_equivalents 0.0516
_diffrn_reflns_av_sigmaI/netI 0.0594
_diffrn_reflns_limit_h_max 12
_diffrn_reflns_limit_h_min -12
_diffrn_reflns_limit_k_max 47
_diffrn_reflns_limit_k_min -47
_diffrn_reflns_limit_l_max 28
_diffrn_reflns_limit_l_min -28
_diffrn_reflns_number 32599
_diffrn_reflns_theta_full 28.03
_diffrn_reflns_theta_max 28.03
_diffrn_reflns_theta_min 1.48
_exptl_absorpt_coefficient_mu 2.274
_exptl_absorpt_correction_T_max 0.8390
_exptl_absorpt_correction_T_min 0.7124
_exptl_absorpt_correction_type multi-scan
_exptl_absorpt_process_details '(SADABS; Sheldrick, 1996)'
_exptl_crystal_colour Colorless
_exptl_crystal_density_diffrn 1.680
_exptl_crystal_density_method 'not measured'
_exptl_crystal_description Rectangular
_exptl_crystal_F_000 3824
_exptl_crystal_size_max 0.16
_exptl_crystal_size_mid 0.10
_exptl_crystal_size_min 0.08
_refine_diff_density_max 1.332
_refine_diff_density_min -0.492
_refine_diff_density_rms 0.119
_refine_ls_extinction_method none
_refine_ls_goodness_of_fit_ref 1.157
_refine_ls_hydrogen_treatment fixed
_refine_ls_matrix_type full
_refine_ls_number_parameters 515
_refine_ls_number_reflns 8854
_refine_ls_number_restraints 0
_refine_ls_restrained_S_all 1.157
_refine_ls_R_factor_all 0.0915
_refine_ls_R_factor_gt 0.0591
_refine_ls_shift/su_max 0.000
_refine_ls_shift/su_mean 0.000
_refine_ls_structure_factor_coef Fsqd
_refine_ls_weighting_details 'calc w=1/[\s^2^(Fo^2^)+(0.0583P)^2^+14.5639P] where P=(Fo^2^+2Fc^2^)/3'
_refine_ls_weighting_scheme calc
_refine_ls_wR_factor_gt 0.1315
_refine_ls_wR_factor_ref 0.1496
_reflns_number_gt 6466
_reflns_number_total 8854
_reflns_threshold_expression >2sigma(I)
_cod_data_source_file cg900397rsup1.cif
_cod_data_source_block Compound(II)
_cod_depositor_comments
;
The following automatic conversions were performed:

'_symmetry_cell_setting' value 'Monoclinic' changed to 'monoclinic'
according to /home/saulius/struct/CIF-dictionaries/cif_core.dic
dictionary named 'cif_core.dic' version 2.4.2 from 2011-04-26.

Automatic conversion script
Id: cif_fix_values 1891 2012-01-12 08:04:46Z andrius 
;
_cod_original_sg_symbol_H-M C2/c
_cod_original_formula_sum 'C34 H22 N9 O10.50 Zn3.50'
_cod_database_code 4509592

loop_
_symmetry_equiv_pos_as_xyz
'x, y, z'
'-x, y, -z+1/2'
'x+1/2, y+1/2, z'
'-x+1/2, y+1/2, -z+1/2'
'-x, -y, -z'
'x, -y, z-1/2'
'-x+1/2, -y+1/2, -z'
'x+1/2, -y+1/2, z-1/2'

loop_
_atom_site_label
_atom_site_type_symbol
_atom_site_fract_x
_atom_site_fract_y
_atom_site_fract_z
_atom_site_U_iso_or_equiv
_atom_site_adp_type
_atom_site_occupancy
_atom_site_symmetry_multiplicity
_atom_site_calc_flag
_atom_site_refinement_flags
Zn1 Zn 0.05556(6) 0.132973(14) 0.55058(3) 0.02795(14) Uani 1 1 d .
Zn2 Zn -0.52148(6) 0.136723(15) 0.38063(3) 0.03022(15) Uani 1 1 d .
Zn3 Zn 0.02865(6) 0.217464(14) 0.48261(3) 0.02933(15) Uani 1 1 d .
Zn4 Zn -0.5000 0.25003(2) 0.2500 0.0355(2) Uani 1 2 d S
O1 O -0.8934(7) -0.07946(12) 0.0557(3) 0.0889(18) Uani 1 1 d .
O2 O -1.0104(9) -0.09363(14) 0.1219(4) 0.137(3) Uani 1 1 d .
O3 O -0.5363(4) 0.08647(10) 0.35058(18) 0.0462(9) Uani 1 1 d .
O4 O -0.5628(4) 0.17607(9) 0.31402(15) 0.0347(8) Uani 1 1 d .
O5 O -0.5619(7) -0.22999(13) 0.4722(3) 0.0951(19) Uani 1 1 d .
O6 O -0.4130(6) -0.24282(14) 0.4180(3) 0.0956(19) Uani 1 1 d .
O7 O -0.6600(4) 0.21623(9) 0.24054(17) 0.0389(8) Uani 1 1 d .
O8 O -0.4749(5) 0.06955(11) 0.4499(2) 0.0589(12) Uani 1 1 d .
O9 O -1.0382(5) 0.08278(11) 0.1328(2) 0.0722(15) Uani 1 1 d .
O10 O -0.6120(8) -0.08498(12) 0.3047(2) 0.117(3) Uani 1 1 d .
O100 O -1.0000 -0.1145(3) 0.2500 0.202(7) Uani 1 2 d S
N1 N -0.1206(4) 0.14633(10) 0.48657(19) 0.0311(9) Uani 1 1 d .
N2 N -0.1310(4) 0.18074(10) 0.45789(19) 0.0307(9) Uani 1 1 d .
N3 N -0.3278(4) 0.15047(11) 0.42249(19) 0.0341(9) Uani 1 1 d .
N4 N -0.8032(4) 0.14862(11) 0.49818(19) 0.0311(9) Uani 1 1 d .
N5 N -0.8135(4) 0.18323(10) 0.47178(19) 0.0295(9) Uani 1 1 d .
N6 N -0.6576(4) 0.15130(11) 0.43338(19) 0.0320(9) Uani 1 1 d .
N7 N -0.5407(4) 0.28707(10) 0.42294(18) 0.0313(9) Uani 1 1 d .
N8 N -0.5509(4) 0.32144(10) 0.39405(18) 0.0317(9) Uani 1 1 d .
N9 N -0.5106(5) 0.27929(10) 0.32633(19) 0.0340(10) Uani 1 1 d .
C1 C -0.5126(6) 0.06177(14) 0.3937(3) 0.0391(12) Uani 1 1 d .
C2 C -0.5345(6) 0.02265(14) 0.3711(3) 0.0401(13) Uani 1 1 d .
C3 C -0.5969(7) 0.01448(15) 0.3105(3) 0.0517(16) Uani 1 1 d .
H3 H -0.6218 0.0339 0.2822 0.062 Uiso 1 1 calc R
C4 C -0.6240(8) -0.02135(16) 0.2902(3) 0.0638(19) Uani 1 1 d .
H4 H -0.6696 -0.0259 0.2491 0.077 Uiso 1 1 calc R
C5 C -0.5841(9) -0.05016(16) 0.3302(3) 0.068(2) Uani 1 1 d .
C6 C -0.5208(9) -0.04318(17) 0.3918(3) 0.079(2) Uani 1 1 d .
H6 H -0.4962 -0.0627 0.4197 0.095 Uiso 1 1 calc R
C7 C -0.4942(8) -0.00689(17) 0.4117(3) 0.0594(17) Uani 1 1 d .
H7 H -0.4487 -0.0023 0.4527 0.071 Uiso 1 1 calc R
C8 C -0.5751(11) -0.11649(17) 0.3414(3) 0.082(3) Uani 1 1 d .
C9 C -0.4605(9) -0.1364(2) 0.3352(4) 0.075(2) Uani 1 1 d .
H9 H -0.4003 -0.1272 0.3109 0.090 Uiso 1 1 calc R
C10 C -0.4345(7) -0.16985(19) 0.3648(3) 0.0627(18) Uani 1 1 d .
H10 H -0.3566 -0.1835 0.3604 0.075 Uiso 1 1 calc R
C11 C -0.5211(7) -0.18349(15) 0.4007(3) 0.0511(15) Uani 1 1 d .
C12 C -0.6359(10) -0.16329(18) 0.4072(4) 0.083(3) Uani 1 1 d .
H12 H -0.6959 -0.1724 0.4316 0.100 Uiso 1 1 calc R
C13 C -0.6627(12) -0.1293(2) 0.3773(4) 0.100(3) Uani 1 1 d .
H13 H -0.7399 -0.1154 0.3819 0.121 Uiso 1 1 calc R
C14 C -0.4959(8) -0.22087(17) 0.4311(3) 0.0628(19) Uani 1 1 d .
C15 C -0.6526(5) 0.18410(12) 0.2654(2) 0.0293(10) Uani 1 1 d .
C16 C -0.7555(5) 0.15628(12) 0.2337(2) 0.0286(10) Uani 1 1 d .
C17 C -0.8840(5) 0.16783(13) 0.2004(2) 0.0364(12) Uani 1 1 d .
H17 H -0.9077 0.1929 0.1995 0.044 Uiso 1 1 calc R
C18 C -0.9772(6) 0.14218(14) 0.1685(3) 0.0427(13) Uani 1 1 d .
H18 H -1.0652 0.1497 0.1476 0.051 Uiso 1 1 calc R
C19 C -0.9391(6) 0.10537(13) 0.1678(3) 0.0396(12) Uani 1 1 d .
C20 C -0.8112(6) 0.09362(14) 0.1994(3) 0.0474(14) Uani 1 1 d .
H20 H -0.7857 0.0688 0.1984 0.057 Uiso 1 1 calc R
C21 C -0.7211(6) 0.11916(14) 0.2325(2) 0.0385(12) Uani 1 1 d .
H21 H -0.6347 0.1112 0.2547 0.046 Uiso 1 1 calc R
C22 C -1.0081(7) 0.04519(15) 0.1268(3) 0.0555(17) Uani 1 1 d .
C23 C -0.9264(10) 0.03379(18) 0.0877(4) 0.088(3) Uani 1 1 d .
H23 H -0.8833 0.0512 0.0664 0.105 Uiso 1 1 calc R
C24 C -0.9068(9) -0.00347(18) 0.0791(4) 0.079(2) Uani 1 1 d .
H24 H -0.8498 -0.0111 0.0523 0.094 Uiso 1 1 calc R
C25 C -0.9690(6) -0.02918(15) 0.1092(3) 0.0520(16) Uani 1 1 d .
C26 C -1.0477(11) -0.0176(2) 0.1490(5) 0.120(4) Uani 1 1 d .
H26 H -1.0902 -0.0350 0.1705 0.144 Uiso 1 1 calc R
C27 C -1.0663(11) 0.0200(2) 0.1584(6) 0.121(4) Uani 1 1 d .
H27 H -1.1194 0.0277 0.1868 0.145 Uiso 1 1 calc R
C28 C -0.9561(7) -0.06979(17) 0.0957(4) 0.0606(18) Uani 1 1 d .
C29 C -0.2541(5) 0.18171(13) 0.4205(2) 0.0331(11) Uani 1 1 d .
H29 H -0.2869 0.2019 0.3951 0.040 Uiso 1 1 calc R
C30 C -0.2402(5) 0.12949(13) 0.4642(2) 0.0343(11) Uani 1 1 d .
H30 H -0.2615 0.1057 0.4759 0.041 Uiso 1 1 calc R
C31 C -0.7257(5) 0.18374(13) 0.4340(2) 0.0293(10) Uani 1 1 d .
H31 H -0.7119 0.2043 0.4101 0.035 Uiso 1 1 calc R
C32 C -0.7107(5) 0.13050(14) 0.4742(2) 0.0331(11) Uani 1 1 d .
H32 H -0.6847 0.1061 0.4842 0.040 Uiso 1 1 calc R
C33 C -0.5329(6) 0.31527(13) 0.3369(2) 0.0365(12) Uani 1 1 d .
H33 H -0.5354 0.3338 0.3070 0.044 Uiso 1 1 calc R
C34 C -0.5179(5) 0.26329(13) 0.3811(2) 0.0349(11) Uani 1 1 d .
H34 H -0.5078 0.2379 0.3885 0.042 Uiso 1 1 calc R

loop_
_atom_site_aniso_label
_atom_site_aniso_U_11
_atom_site_aniso_U_22
_atom_site_aniso_U_33
_atom_site_aniso_U_23
_atom_site_aniso_U_13
_atom_site_aniso_U_12
Zn1 0.0373(3) 0.0182(3) 0.0291(3) 0.0012(2) 0.0085(2) 0.0024(2)
Zn2 0.0311(3) 0.0270(3) 0.0329(3) -0.0004(2) 0.0076(2) 0.0002(2)
Zn3 0.0389(3) 0.0191(3) 0.0315(3) 0.0024(2) 0.0110(2) 0.0011(2)
Zn4 0.0610(6) 0.0211(4) 0.0262(4) 0.000 0.0129(4) 0.000
O1 0.128(5) 0.032(2) 0.111(5) -0.026(3) 0.033(4) -0.002(3)
O2 0.210(8) 0.029(3) 0.200(8) -0.018(4) 0.104(7) -0.028(4)
O3 0.063(3) 0.0242(19) 0.050(2) 0.0019(17) 0.008(2) 0.0060(17)
O4 0.046(2) 0.0280(18) 0.0282(18) 0.0004(14) 0.0032(16) -0.0043(15)
O5 0.151(6) 0.042(3) 0.096(4) 0.032(3) 0.033(4) 0.005(3)
O6 0.106(4) 0.050(3) 0.124(5) 0.027(3) 0.010(4) 0.025(3)
O7 0.045(2) 0.0182(16) 0.051(2) 0.0037(15) 0.0049(17) -0.0015(15)
O8 0.085(3) 0.043(2) 0.046(3) -0.002(2) 0.005(2) -0.006(2)
O9 0.064(3) 0.030(2) 0.102(4) -0.027(2) -0.032(3) 0.007(2)
O10 0.263(8) 0.021(2) 0.052(3) 0.010(2) -0.001(4) 0.003(3)
O100 0.45(2) 0.051(6) 0.111(8) 0.000 0.083(12) 0.000
N1 0.036(2) 0.023(2) 0.034(2) -0.0007(17) 0.0055(18) 0.0007(17)
N2 0.032(2) 0.026(2) 0.033(2) 0.0026(17) 0.0047(18) 0.0004(17)
N3 0.034(2) 0.033(2) 0.035(2) 0.0019(18) 0.0055(19) 0.0009(18)
N4 0.032(2) 0.029(2) 0.033(2) 0.0034(17) 0.0096(18) 0.0018(17)
N5 0.032(2) 0.023(2) 0.034(2) 0.0006(16) 0.0078(18) -0.0001(16)
N6 0.030(2) 0.031(2) 0.036(2) 0.0010(18) 0.0086(18) -0.0002(17)
N7 0.045(2) 0.021(2) 0.030(2) -0.0020(16) 0.0117(18) 0.0028(17)
N8 0.049(3) 0.0180(19) 0.029(2) -0.0002(16) 0.0097(19) 0.0026(17)
N9 0.055(3) 0.0186(19) 0.032(2) -0.0036(16) 0.017(2) -0.0015(18)
C1 0.041(3) 0.027(3) 0.050(4) 0.004(2) 0.011(3) -0.001(2)
C2 0.051(3) 0.026(3) 0.044(3) 0.007(2) 0.011(3) 0.005(2)
C3 0.080(5) 0.023(3) 0.051(4) 0.011(2) 0.011(3) 0.004(3)
C4 0.112(6) 0.033(3) 0.041(4) 0.010(3) 0.003(4) 0.003(3)
C5 0.135(7) 0.023(3) 0.046(4) 0.008(3) 0.022(4) 0.005(4)
C6 0.154(8) 0.027(3) 0.052(4) 0.015(3) 0.014(5) 0.011(4)
C7 0.093(5) 0.041(3) 0.041(4) 0.009(3) 0.006(3) 0.005(3)
C8 0.176(9) 0.018(3) 0.049(4) 0.003(3) 0.017(5) -0.001(4)
C9 0.102(6) 0.059(5) 0.063(5) 0.019(4) 0.011(4) -0.032(4)
C10 0.057(4) 0.054(4) 0.072(5) 0.012(4) 0.003(4) -0.002(3)
C11 0.076(4) 0.025(3) 0.049(4) 0.006(2) 0.004(3) 0.003(3)
C12 0.149(8) 0.042(4) 0.075(5) 0.023(4) 0.061(5) 0.028(4)
C13 0.187(10) 0.053(5) 0.076(6) 0.020(4) 0.061(6) 0.062(6)
C14 0.084(5) 0.029(3) 0.062(4) 0.006(3) -0.016(4) -0.010(3)
C15 0.041(3) 0.020(2) 0.029(3) -0.0051(18) 0.013(2) 0.000(2)
C16 0.038(3) 0.021(2) 0.027(2) -0.0024(18) 0.005(2) 0.0018(19)
C17 0.047(3) 0.020(2) 0.041(3) -0.002(2) 0.007(2) 0.003(2)
C18 0.043(3) 0.028(3) 0.052(3) -0.006(2) -0.004(3) 0.008(2)
C19 0.045(3) 0.024(3) 0.044(3) -0.008(2) -0.006(3) 0.001(2)
C20 0.052(4) 0.022(3) 0.062(4) -0.006(2) -0.003(3) 0.008(2)
C21 0.040(3) 0.027(3) 0.042(3) 0.000(2) -0.008(2) 0.007(2)
C22 0.053(4) 0.026(3) 0.076(5) -0.018(3) -0.013(3) 0.000(3)
C23 0.159(8) 0.027(3) 0.088(6) -0.004(4) 0.050(6) -0.014(4)
C24 0.119(7) 0.036(4) 0.091(6) -0.023(4) 0.046(5) -0.011(4)
C25 0.056(4) 0.025(3) 0.073(4) -0.015(3) 0.007(3) -0.007(3)
C26 0.170(10) 0.038(4) 0.190(11) -0.015(5) 0.128(9) -0.015(5)
C27 0.135(8) 0.054(5) 0.209(12) -0.038(6) 0.118(9) -0.016(5)
C28 0.066(4) 0.028(3) 0.080(5) -0.013(3) -0.002(4) 0.000(3)
C29 0.035(3) 0.031(3) 0.032(3) 0.007(2) 0.006(2) 0.006(2)
C30 0.041(3) 0.024(2) 0.039(3) -0.002(2) 0.009(2) -0.004(2)
C31 0.029(3) 0.027(2) 0.031(3) -0.0012(19) 0.006(2) -0.0034(19)
C32 0.034(3) 0.031(3) 0.035(3) 0.002(2) 0.007(2) 0.004(2)
C33 0.052(3) 0.024(2) 0.033(3) 0.002(2) 0.007(2) 0.001(2)
C34 0.045(3) 0.022(2) 0.040(3) -0.002(2) 0.014(2) -0.004(2)

loop_
_atom_type_symbol
_atom_type_description
_atom_type_scat_dispersion_real
_atom_type_scat_dispersion_imag
_atom_type_scat_source
C C 0.0033 0.0016 'International Tables Vol C Tables 4.2.6.8 and 6.1.1.4'
H H 0.0000 0.0000 'International Tables Vol C Tables 4.2.6.8 and 6.1.1.4'
N N 0.0061 0.0033 'International Tables Vol C Tables 4.2.6.8 and 6.1.1.4'
O O 0.0106 0.0060 'International Tables Vol C Tables 4.2.6.8 and 6.1.1.4'
Zn Zn 0.2839 1.4301 'International Tables Vol C Tables 4.2.6.8 and 6.1.1.4'

loop_
_geom_angle_atom_site_label_1
_geom_angle_atom_site_label_2
_geom_angle_atom_site_label_3
_geom_angle
_geom_angle_site_symmetry_1
_geom_angle_site_symmetry_3
O1 Zn1 N8 141.4(2) 6_656 7_456
O1 Zn1 N1 115.7(2) 6_656 .
N8 Zn1 N1 95.52(16) 7_456 .
O1 Zn1 N4 96.1(2) 6_656 1_655
N8 Zn1 N4 101.99(16) 7_456 1_655
N1 Zn1 N4 97.41(16) . 1_655
O1 Zn1 O2 57.7(2) 6_656 6_656
N8 Zn1 O2 93.0(2) 7_456 6_656
N1 Zn1 O2 106.9(3) . 6_656
N4 Zn1 O2 150.0(2) 1_655 6_656
O1 Zn1 C28 28.8(2) 6_656 6_656
N8 Zn1 C28 119.5(2) 7_456 6_656
N1 Zn1 C28 112.56(19) . 6_656
N4 Zn1 C28 124.2(2) 1_655 6_656
O2 Zn1 C28 29.0(2) 6_656 6_656
O3 Zn2 N3 112.88(17) . .
O3 Zn2 N6 115.47(17) . .
N3 Zn2 N6 110.92(17) . .
O3 Zn2 O4 115.35(15) . .
N3 Zn2 O4 100.83(16) . .
N6 Zn2 O4 99.81(15) . .
N5 Zn3 N2 97.97(16) 1_655 .
N5 Zn3 N7 100.39(16) 1_655 7_456
N2 Zn3 N7 95.59(16) . 7_456
N5 Zn3 O5 149.0(2) 1_655 3
N2 Zn3 O5 105.9(2) . 3
N7 Zn3 O5 96.8(2) 7_456 3
N5 Zn3 O6 90.91(19) 1_655 3
N2 Zn3 O6 123.3(2) . 3
N7 Zn3 O6 137.7(2) 7_456 3
O5 Zn3 O6 59.5(2) 3 3
N5 Zn3 C14 119.8(2) 1_655 3
N2 Zn3 C14 117.6(2) . 3
N7 Zn3 C14 120.5(2) 7_456 3
O5 Zn3 C14 30.3(2) 3 3
O6 Zn3 C14 29.2(2) 3 3
O7 Zn4 O7 103.4(2) . 2_455
O7 Zn4 N9 114.71(16) . 2_455
O7 Zn4 N9 103.79(16) 2_455 2_455
O7 Zn4 N9 103.79(16) . .
O7 Zn4 N9 114.71(17) 2_455 .
N9 Zn4 N9 116.1(2) 2_455 .
C28 O1 Zn1 99.2(5) . 6_455
C28 O2 Zn1 84.6(5) . 6_455
C1 O3 Zn2 114.5(4) . .
C15 O4 Zn2 140.3(3) . .
C14 O5 Zn3 92.6(5) . 3_445
C14 O6 Zn3 89.9(5) . 3_445
C15 O7 Zn4 122.9(3) . .
C19 O9 C22 119.1(4) . .
C5 O10 C8 120.2(5) . .
C30 N1 N2 105.5(4) . .
C30 N1 Zn1 135.0(3) . .
N2 N1 Zn1 119.6(3) . .
C29 N2 N1 106.2(4) . .
C29 N2 Zn3 135.0(3) . .
N1 N2 Zn3 118.8(3) . .
C29 N3 C30 102.6(4) . .
C29 N3 Zn2 131.4(3) . .
C30 N3 Zn2 125.9(3) . .
C32 N4 N5 106.5(4) . .
C32 N4 Zn1 133.5(3) . 1_455
N5 N4 Zn1 119.0(3) . 1_455
C31 N5 N4 106.0(4) . .
C31 N5 Zn3 132.9(3) . 1_455
N4 N5 Zn3 119.8(3) . 1_455
C32 N6 C31 102.5(4) . .
C32 N6 Zn2 128.8(3) . .
C31 N6 Zn2 128.6(3) . .
C34 N7 N8 106.0(4) . .
C34 N7 Zn3 132.0(3) . 7_456
N8 N7 Zn3 120.9(3) . 7_456
C33 N8 N7 105.6(4) . .
C33 N8 Zn1 136.1(3) . 7_456
N7 N8 Zn1 117.3(3) . 7_456
C34 N9 C33 102.8(4) . .
C34 N9 Zn4 122.6(3) . .
C33 N9 Zn4 133.9(3) . .
O8 C1 O3 122.9(5) . .
O8 C1 C2 122.3(5) . .
O3 C1 C2 114.9(5) . .
C3 C2 C7 117.5(5) . .
C3 C2 C1 121.8(5) . .
C7 C2 C1 120.7(5) . .
C2 C3 C4 122.2(5) . .
C5 C4 C3 119.9(6) . .
C4 C5 O10 115.4(6) . .
C4 C5 C6 119.8(6) . .
O10 C5 C6 124.8(5) . .
C5 C6 C7 119.6(6) . .
C6 C7 C2 120.9(6) . .
C13 C8 C9 120.8(6) . .
C13 C8 O10 119.2(9) . .
C9 C8 O10 119.6(8) . .
C8 C9 C10 119.6(7) . .
C11 C10 C9 120.9(7) . .
C10 C11 C12 119.4(6) . .
C10 C11 C14 120.9(6) . .
C12 C11 C14 119.7(6) . .
C11 C12 C13 120.0(7) . .
C8 C13 C12 119.4(8) . .
O6 C14 O5 117.9(6) . .
O6 C14 C11 122.8(7) . .
O5 C14 C11 119.3(7) . .
O6 C14 Zn3 60.9(4) . 3_445
O5 C14 Zn3 57.1(3) . 3_445
C11 C14 Zn3 175.9(6) . 3_445
O4 C15 O7 122.2(4) . .
O4 C15 C16 121.7(4) . .
O7 C15 C16 116.1(4) . .
C21 C16 C17 118.8(4) . .
C21 C16 C15 121.0(4) . .
C17 C16 C15 120.0(4) . .
C18 C17 C16 120.1(4) . .
C19 C18 C17 119.7(5) . .
C20 C19 O9 124.6(5) . .
C20 C19 C18 121.0(5) . .
O9 C19 C18 114.4(5) . .
C19 C20 C21 118.8(5) . .
C20 C21 C16 121.7(5) . .
C27 C22 C23 119.5(6) . .
C27 C22 O9 119.3(7) . .
C23 C22 O9 121.2(6) . .
C22 C23 C24 120.0(7) . .
C25 C24 C23 121.0(7) . .
C26 C25 C24 118.6(6) . .
C26 C25 C28 120.8(6) . .
C24 C25 C28 120.6(6) . .
C25 C26 C27 120.6(8) . .
C22 C27 C26 120.2(8) . .
O2 C28 O1 118.1(6) . .
O2 C28 C25 122.3(7) . .
O1 C28 C25 119.6(7) . .
O2 C28 Zn1 66.4(4) . 6_455
O1 C28 Zn1 52.0(3) . 6_455
C25 C28 Zn1 168.3(6) . 6_455
N2 C29 N3 113.0(4) . .
N1 C30 N3 112.8(4) . .
N5 C31 N6 112.7(4) . .
N4 C32 N6 112.3(4) . .
N8 C33 N9 112.6(4) . .
N7 C34 N9 112.9(4) . .

loop_
_geom_bond_atom_site_label_1
_geom_bond_atom_site_label_2
_geom_bond_distance
_geom_bond_site_symmetry_2
Zn1 O1 1.989(5) 6_656
Zn1 N8 2.044(4) 7_456
Zn1 N1 2.044(4) .
Zn1 N4 2.047(4) 1_655
Zn1 O2 2.293(7) 6_656
Zn1 C28 2.491(6) 6_656
Zn2 O3 1.920(4) .
Zn2 N3 1.995(4) .
Zn2 N6 2.003(4) .
Zn2 O4 2.010(3) .
Zn3 N5 2.031(4) 1_655
Zn3 N2 2.037(4) .
Zn3 N7 2.045(4) 7_456
Zn3 O5 2.083(5) 3
Zn3 O6 2.165(6) 3
Zn3 C14 2.478(6) 3
Zn4 O7 1.964(3) .
Zn4 O7 1.964(3) 2_455
Zn4 N9 1.990(4) 2_455
Zn4 N9 1.990(4) .
O1 C28 1.216(9) .
O1 Zn1 1.989(5) 6_455
O2 C28 1.214(9) .
O2 Zn1 2.293(7) 6_455
O3 C1 1.281(6) .
O4 C15 1.265(6) .
O5 C14 1.252(9) .
O5 Zn3 2.083(5) 3_445
O6 C14 1.209(9) .
O6 Zn3 2.165(6) 3_445
O7 C15 1.274(5) .
O8 C1 1.236(7) .
O9 C19 1.374(6) .
O9 C22 1.398(6) .
O10 C5 1.376(7) .
O10 C8 1.393(8) .
N1 C30 1.322(6) .
N1 N2 1.382(5) .
N2 C29 1.312(6) .
N3 C29 1.343(6) .
N3 C30 1.347(6) .
N4 C32 1.310(6) .
N4 N5 1.368(5) .
N4 Zn1 2.047(4) 1_455
N5 C31 1.308(6) .
N5 Zn3 2.031(4) 1_455
N6 C32 1.347(6) .
N6 C31 1.347(6) .
N7 C34 1.304(6) .
N7 N8 1.383(5) .
N7 Zn3 2.045(4) 7_456
N8 C33 1.313(6) .
N8 Zn1 2.044(4) 7_456
N9 C34 1.341(6) .
N9 C33 1.342(6) .
C1 C2 1.494(7) .
C2 C3 1.369(8) .
C2 C7 1.388(7) .
C3 C4 1.373(8) .
C4 C5 1.360(8) .
C5 C6 1.383(9) .
C6 C7 1.385(8) .
C8 C13 1.356(11) .
C8 C9 1.364(11) .
C9 C10 1.367(9) .
C10 C11 1.359(9) .
C11 C12 1.373(9) .
C11 C14 1.498(8) .
C12 C13 1.386(9) .
C14 Zn3 2.478(6) 3_445
C15 C16 1.488(6) .
C16 C21 1.380(6) .
C16 C17 1.384(7) .
C17 C18 1.383(7) .
C18 C19 1.378(7) .
C19 C20 1.369(7) .
C20 C21 1.374(7) .
C22 C27 1.336(11) .
C22 C23 1.349(10) .
C23 C24 1.374(9) .
C24 C25 1.350(9) .
C25 C26 1.341(10) .
C25 C28 1.502(8) .
C26 C27 1.388(10) .
C28 Zn1 2.491(6) 6_455
